data_7701675
loop_
_publ_author_name
'Le Coz, Erwann'
'Roueindeji, Hanieh'
'Roisnel, Thierry'
'Dorcet, Vincent'
'Carpentier, Jean-Fran\,cois'
'Sarazin, Yann'

_publ_section_title
;
 Barium complexes with crown-ether-functionalised amidinate and
 iminoanilide ligands for the hydrophosphination of vinylarenes.
;
_journal_issue 25
_journal_name_full 'Dalton transactions (Cambridge, England : 2003)'
_journal_page_first 9173
_journal_page_last 9180
_journal_paper_doi 10.1039/c9dt01512d
_journal_volume 48
_journal_year 2019
_chemical_compound_source 'synthesis as described'
_chemical_formula_moiety 'C35 H60 Ba N4 O4 Si2'
_chemical_formula_sum 'C35 H60 Ba N4 O4 Si2'
_chemical_formula_weight 794.39
_space_group_crystal_system orthorhombic
_space_group_IT_number 61
_space_group_name_Hall '-P 2ac 2ab'
_space_group_name_H-M_alt 'P b c a'
_atom_sites_solution_hydrogens mixed
_atom_sites_solution_primary dual
_atom_sites_solution_secondary difmap
_audit_update_record
;
2019-05-13 deposited with the CCDC.	2019-05-14 downloaded from the CCDC.
;
_cell_angle_alpha 90
_cell_angle_beta 90
_cell_angle_gamma 90
_cell_formula_units_Z 8
_cell_length_a 20.2803(14)
_cell_length_b 19.1095(14)
_cell_length_c 20.6121(13)
_cell_measurement_reflns_used 9906
_cell_measurement_temperature 150(2)
_cell_measurement_theta_max 27.4765
_cell_measurement_theta_min 2.4773
_cell_measurement_wavelength 0.71073
_cell_volume 7988.1(9)
_computing_cell_refinement 'APEX3 (Bruker, 2015)'
_computing_data_collection 'SAINT (Bruker, 2014)'
_computing_data_reduction 'SAINT (Bruker, 2014)'
_computing_molecular_graphics 'SXGRAPH (L. Farrugia, 1999), Mercury (CSD, 2016)'
_computing_publication_material 'CRYSCALC (T. Roisnel, local program, 2019)'
_computing_structure_refinement 'SHELXL-2017_1 (Sheldrick, 2017)'
_computing_structure_solution 'SHELXT (Sheldrick, 2015)'
_diffrn_ambient_temperature 150(2)
_diffrn_detector '(CMOS) PHOTON 100'
_diffrn_detector_area_resol_mean 10.4167
_diffrn_measured_fraction_theta_full 0.984
_diffrn_measured_fraction_theta_max 0.980
_diffrn_measurement_device_type 'D8 VENTURE Bruker AXS'
_diffrn_measurement_method 'rotation images'
_diffrn_radiation_monochromator 'multilayer monochromator'
_diffrn_radiation_probe x-ray
_diffrn_radiation_source 'Incoatec microfocus sealed tube'
_diffrn_radiation_type MoK\a
_diffrn_radiation_wavelength 0.71073
_diffrn_reflns_av_R_equivalents 0.1228
_diffrn_reflns_av_unetI/netI 0.0777
_diffrn_reflns_limit_h_max 25
_diffrn_reflns_limit_h_min -26
_diffrn_reflns_limit_k_max 24
_diffrn_reflns_limit_k_min -24
_diffrn_reflns_limit_l_max 25
_diffrn_reflns_limit_l_min -26
_diffrn_reflns_number 49018
_diffrn_reflns_theta_full 25.242
_diffrn_reflns_theta_max 27.538
_diffrn_reflns_theta_min 2.131
_diffrn_source_current 1.0
_diffrn_source_voltage 50.0
_exptl_absorpt_coefficient_mu 1.093
_exptl_absorpt_correction_T_max 0.957
_exptl_absorpt_correction_T_min 0.782
_exptl_absorpt_correction_type multi-scan
_exptl_absorpt_process_details
;
  [Sheldrick, G.M. (2014). SADABS Bruker AXS Inc., Madison, Wisconsin, USA]
;
_exptl_crystal_colour yellow
_exptl_crystal_density_diffrn 1.321
_exptl_crystal_description plate
_exptl_crystal_F_000 3312
_exptl_crystal_size_max 0.260
_exptl_crystal_size_mid 0.210
_exptl_crystal_size_min 0.040
_refine_diff_density_max 0.587
_refine_diff_density_min -0.610
_refine_diff_density_rms 0.113
_refine_ls_extinction_method none
_refine_ls_goodness_of_fit_ref 1.006
_refine_ls_hydrogen_treatment mixed
_refine_ls_matrix_type full
_refine_ls_number_parameters 429
_refine_ls_number_reflns 9031
_refine_ls_number_restraints 0
_refine_ls_restrained_S_all 1.006
_refine_ls_R_factor_all 0.0913
_refine_ls_R_factor_gt 0.0445
_refine_ls_shift/su_max 0.001
_refine_ls_shift/su_mean 0.000
_refine_ls_structure_factor_coef Fsqd
_refine_ls_weighting_details 'w=1/[\s^2^(Fo^2^)+(0.0212P)^2^+11.1113P] where P=(Fo^2^+2Fc^2^)/3'
_refine_ls_weighting_scheme calc
_refine_ls_wR_factor_gt 0.0740
_refine_ls_wR_factor_ref 0.0878
_reflns_Friedel_coverage 0.000
_reflns_number_gt 5979
_reflns_number_total 9031
_reflns_threshold_expression >2sigma(I)
_cod_data_source_file c9dt01512d2.cif
_cod_data_source_block HRYS364
_cod_database_code 7701675

loop_
_space_group_symop_operation_xyz
'x, y, z'
'-x+1/2, -y, z+1/2'
'-x, y+1/2, -z+1/2'
'x+1/2, -y+1/2, -z'
'-x, -y, -z'
'x-1/2, y, -z-1/2'
'x, -y-1/2, z-1/2'
'-x-1/2, y-1/2, z'

loop_
_atom_site_label
_atom_site_type_symbol
_atom_site_fract_x
_atom_site_fract_y
_atom_site_fract_z
_atom_site_U_iso_or_equiv
_atom_site_adp_type
_atom_site_occupancy
_atom_site_site_symmetry_order
_atom_site_calc_flag
_atom_site_refinement_flags_posn
_atom_site_refinement_flags_adp
Ba1 Ba 0.38576(2) 0.27734(2) 0.36222(2) 0.01585(6) Uani 1 1 d . .
N1 N 0.46991(16) 0.18041(17) 0.44346(15) 0.0246(8) Uani 1 1 d . .
N2 N 0.46533(15) 0.33463(17) 0.45604(14) 0.0210(7) Uani 1 1 d . .
N3 N 0.42894(15) 0.41001(15) 0.33149(13) 0.0152(7) Uani 1 1 d . .
N4 N 0.27886(15) 0.30819(17) 0.43521(14) 0.0212(7) Uani 1 1 d . .
O1 O 0.49817(14) 0.20135(14) 0.30684(13) 0.0300(7) Uani 1 1 d . .
O2 O 0.39569(15) 0.24963(15) 0.22674(12) 0.0317(7) Uani 1 1 d . .
O3 O 0.28239(15) 0.20351(15) 0.29261(13) 0.0339(7) Uani 1 1 d . .
O4 O 0.34325(14) 0.13467(14) 0.39283(13) 0.0295(7) Uani 1 1 d . .
Si1 Si 0.27493(5) 0.30581(6) 0.51573(5) 0.0221(2) Uani 1 1 d . .
Si2 Si 0.22551(6) 0.34489(6) 0.38369(5) 0.0234(2) Uani 1 1 d . .
C1 C 0.5351(2) 0.1715(3) 0.4131(2) 0.0405(12) Uani 1 1 d . .
H1A H 0.560292 0.136173 0.438051 0.049 Uiso 1 1 calc R U
H1B H 0.559390 0.216318 0.415898 0.049 Uiso 1 1 calc R U
C2 C 0.5324(2) 0.1489(2) 0.3430(2) 0.0421(12) Uani 1 1 d . .
H2A H 0.577615 0.143029 0.325704 0.050 Uiso 1 1 calc R U
H2B H 0.509102 0.103524 0.339217 0.050 Uiso 1 1 calc R U
C3 C 0.5003(2) 0.1883(2) 0.2389(2) 0.0413(12) Uani 1 1 d . .
H3A H 0.480253 0.142230 0.229089 0.050 Uiso 1 1 calc R U
H3B H 0.546573 0.187820 0.223566 0.050 Uiso 1 1 calc R U
C4 C 0.4628(2) 0.2451(2) 0.2059(2) 0.0387(12) Uani 1 1 d . .
H4A H 0.484882 0.290365 0.214484 0.046 Uiso 1 1 calc R U
H4B H 0.463757 0.236899 0.158523 0.046 Uiso 1 1 calc R U
C5 C 0.3525(3) 0.1990(3) 0.1987(2) 0.0476(14) Uani 1 1 d . .
H5A H 0.366527 0.151147 0.210966 0.057 Uiso 1 1 calc R U
H5B H 0.353230 0.202692 0.150784 0.057 Uiso 1 1 calc R U
C6 C 0.2844(2) 0.2132(3) 0.2237(2) 0.0461(13) Uani 1 1 d . .
H6A H 0.271625 0.261867 0.213007 0.055 Uiso 1 1 calc R U
H6B H 0.252643 0.181189 0.202661 0.055 Uiso 1 1 calc R U
C7 C 0.2615(2) 0.1360(2) 0.3125(2) 0.0373(11) Uani 1 1 d . .
H7A H 0.286603 0.099576 0.289012 0.045 Uiso 1 1 calc R U
H7B H 0.214021 0.129704 0.302972 0.045 Uiso 1 1 calc R U
C8 C 0.2735(2) 0.1301(2) 0.3839(2) 0.0326(10) Uani 1 1 d . .
H8A H 0.250927 0.168474 0.407328 0.039 Uiso 1 1 calc R U
H8B H 0.256681 0.084866 0.400419 0.039 Uiso 1 1 calc R U
C9 C 0.3643(2) 0.1164(2) 0.45649(19) 0.0328(11) Uani 1 1 d . .
H9A H 0.344994 0.071024 0.469675 0.039 Uiso 1 1 calc R U
H9B H 0.350471 0.152607 0.488025 0.039 Uiso 1 1 calc R U
C10 C 0.4385(2) 0.1114(2) 0.4542(2) 0.0316(10) Uani 1 1 d . .
H10A H 0.454665 0.091446 0.495504 0.038 Uiso 1 1 calc R U
H10B H 0.451440 0.079250 0.418743 0.038 Uiso 1 1 calc R U
C11 C 0.4754(2) 0.2167(2) 0.50639(17) 0.0265(9) Uani 1 1 d . .
H11A H 0.505200 0.189322 0.534734 0.032 Uiso 1 1 calc R U
H11B H 0.431373 0.217184 0.527152 0.032 Uiso 1 1 calc R U
C12 C 0.5008(2) 0.2913(2) 0.50289(19) 0.0274(10) Uani 1 1 d . .
H12A H 0.497022 0.312912 0.546370 0.033 Uiso 1 1 calc R U
H12B H 0.548058 0.290348 0.491062 0.033 Uiso 1 1 calc R U
C13 C 0.44588(18) 0.3944(2) 0.47746(17) 0.0209(9) Uani 1 1 d . .
H13 H 0.449328 0.400284 0.523098 0.025 Uiso 1 1 calc R U
C14 C 0.41961(19) 0.4540(2) 0.44292(16) 0.0184(8) Uani 1 1 d . .
C15 C 0.40075(18) 0.5105(2) 0.48220(18) 0.0245(9) Uani 1 1 d . .
H15 H 0.396107 0.502526 0.527465 0.029 Uiso 1 1 calc R U
C16 C 0.3887(2) 0.5760(2) 0.45933(19) 0.0296(9) Uani 1 1 d . .
H16 H 0.372391 0.611890 0.486826 0.036 Uiso 1 1 calc R U
C17 C 0.40150(19) 0.5883(2) 0.39304(19) 0.0263(9) Uani 1 1 d . .
H17 H 0.397468 0.634438 0.376293 0.032 Uiso 1 1 calc R U
C18 C 0.41954(18) 0.53525(19) 0.35264(17) 0.0192(8) Uani 1 1 d . .
H18 H 0.430496 0.546116 0.308974 0.023 Uiso 1 1 calc R U
C19 C 0.42266(17) 0.46382(18) 0.37321(16) 0.0151(8) Uani 1 1 d . .
C20 C 0.45579(18) 0.42595(18) 0.26956(16) 0.0168(8) Uani 1 1 d . .
C21 C 0.52471(18) 0.43609(19) 0.26462(17) 0.0199(8) Uani 1 1 d . .
C22 C 0.5528(2) 0.4464(2) 0.20374(18) 0.0263(9) Uani 1 1 d . .
H22 H 0.599073 0.452979 0.200318 0.032 Uiso 1 1 calc R U
C23 C 0.5149(2) 0.4472(2) 0.14850(18) 0.0276(10) Uani 1 1 d . .
H23 H 0.534918 0.454232 0.107353 0.033 Uiso 1 1 calc R U
C24 C 0.4475(2) 0.4377(2) 0.15308(18) 0.0262(9) Uani 1 1 d . .
H24 H 0.421526 0.438187 0.114706 0.031 Uiso 1 1 calc R U
C25 C 0.41680(19) 0.4275(2) 0.21273(17) 0.0200(8) Uani 1 1 d . .
C26 C 0.56925(19) 0.4318(2) 0.32339(19) 0.0269(9) Uani 1 1 d . .
H26 H 0.540645 0.430217 0.362877 0.032 Uiso 1 1 calc R U
C27 C 0.6099(2) 0.3644(3) 0.3216(2) 0.0510(13) Uani 1 1 d . .
H27A H 0.580233 0.323959 0.319872 0.076 Uiso 1 1 calc R U
H27B H 0.637341 0.361468 0.360634 0.076 Uiso 1 1 calc R U
H27C H 0.638248 0.364517 0.283050 0.076 Uiso 1 1 calc R U
C28 C 0.6144(2) 0.4948(3) 0.3295(2) 0.0436(12) Uani 1 1 d . .
H28A H 0.640117 0.500137 0.289551 0.065 Uiso 1 1 calc R U
H28B H 0.644351 0.488072 0.366269 0.065 Uiso 1 1 calc R U
H28C H 0.587844 0.536999 0.336614 0.065 Uiso 1 1 calc R U
C29 C 0.3426(2) 0.4176(2) 0.21569(18) 0.0244(9) Uani 1 1 d . .
H29 H 0.333794 0.381570 0.249835 0.029 Uiso 1 1 calc R U
C30 C 0.3073(2) 0.4839(2) 0.2366(2) 0.0440(12) Uani 1 1 d . .
H30A H 0.322430 0.497625 0.279910 0.066 Uiso 1 1 calc R U
H30B H 0.259635 0.475503 0.237601 0.066 Uiso 1 1 calc R U
H30C H 0.317019 0.521547 0.205696 0.066 Uiso 1 1 calc R U
C31 C 0.3124(2) 0.3903(3) 0.15296(19) 0.0392(12) Uani 1 1 d . .
H31A H 0.314331 0.426935 0.119728 0.059 Uiso 1 1 calc R U
H31B H 0.266300 0.377276 0.160655 0.059 Uiso 1 1 calc R U
H31C H 0.337043 0.349230 0.138133 0.059 Uiso 1 1 calc R U
C32 C 0.2578(3) 0.3916(2) 0.55727(19) 0.0406(12) Uani 1 1 d . .
H32A H 0.286975 0.427759 0.539569 0.061 Uiso 1 1 calc R U
H32B H 0.265741 0.386726 0.603946 0.061 Uiso 1 1 calc R U
H32C H 0.211760 0.405018 0.549913 0.061 Uiso 1 1 calc R U
C33 C 0.2131(2) 0.2425(2) 0.54917(19) 0.0357(11) Uani 1 1 d . .
H33A H 0.169039 0.254541 0.533103 0.054 Uiso 1 1 calc R U
H33B H 0.213414 0.244763 0.596661 0.054 Uiso 1 1 calc R U
H33C H 0.224423 0.194930 0.535209 0.054 Uiso 1 1 calc R U
C34 C 0.2058(3) 0.4384(2) 0.4029(3) 0.0559(16) Uani 1 1 d . .
H34A H 0.172748 0.440253 0.437528 0.084 Uiso 1 1 calc R U
H34B H 0.188358 0.461498 0.364015 0.084 Uiso 1 1 calc R U
H34C H 0.245934 0.462507 0.417100 0.084 Uiso 1 1 calc R U
C35 C 0.1462(2) 0.2967(2) 0.3721(2) 0.0353(11) Uani 1 1 d . .
H35A H 0.155323 0.249593 0.355678 0.053 Uiso 1 1 calc R U
H35B H 0.118582 0.321951 0.340809 0.053 Uiso 1 1 calc R U
H35C H 0.122954 0.293409 0.413674 0.053 Uiso 1 1 calc R U
H1SI H 0.335(2) 0.281(2) 0.5412(19) 0.050 Uiso 1 1 d . .
H2SI H 0.257(2) 0.347(2) 0.3212(19) 0.050 Uiso 1 1 d . .

loop_
_atom_site_aniso_label
_atom_site_aniso_U_11
_atom_site_aniso_U_22
_atom_site_aniso_U_33
_atom_site_aniso_U_23
_atom_site_aniso_U_13
_atom_site_aniso_U_12
Ba1 0.01876(10) 0.01233(10) 0.01646(10) -0.00096(9) -0.00017(10) -0.00211(10)
N1 0.0252(19) 0.0195(19) 0.0290(18) 0.0048(14) -0.0022(15) 0.0023(15)
N2 0.0195(17) 0.0192(18) 0.0243(17) 0.0026(14) -0.0062(14) -0.0054(15)
N3 0.0162(16) 0.0140(17) 0.0153(15) -0.0012(12) 0.0029(13) -0.0012(13)
N4 0.0185(17) 0.0201(17) 0.0251(17) -0.0002(14) 0.0017(14) 0.0014(14)
O1 0.0358(17) 0.0220(16) 0.0321(15) -0.0004(12) 0.0088(13) 0.0106(13)
O2 0.0427(19) 0.0298(16) 0.0227(14) -0.0076(12) 0.0039(13) -0.0018(14)
O3 0.0445(19) 0.0258(18) 0.0314(16) -0.0058(13) -0.0074(14) -0.0120(14)
O4 0.0298(17) 0.0215(15) 0.0372(16) 0.0053(13) 0.0042(13) -0.0047(13)
Si1 0.0197(6) 0.0236(6) 0.0231(5) 0.0003(5) 0.0012(5) -0.0009(5)
Si2 0.0256(6) 0.0174(6) 0.0270(6) 0.0014(5) -0.0048(5) -0.0043(5)
C1 0.032(3) 0.043(3) 0.046(3) 0.009(2) 0.002(2) 0.013(2)
C2 0.042(3) 0.038(3) 0.046(3) 0.007(2) 0.016(2) 0.022(2)
C3 0.051(3) 0.039(3) 0.034(2) -0.011(2) 0.016(2) 0.008(2)
C4 0.053(3) 0.037(3) 0.027(2) -0.007(2) 0.012(2) 0.001(2)
C5 0.069(4) 0.045(3) 0.029(2) -0.017(2) -0.005(2) -0.010(3)
C6 0.053(3) 0.056(4) 0.030(2) -0.007(2) -0.013(2) -0.019(3)
C7 0.037(3) 0.023(3) 0.052(3) -0.010(2) 0.001(2) -0.013(2)
C8 0.030(2) 0.018(2) 0.049(3) 0.0014(19) 0.007(2) -0.0105(19)
C9 0.048(3) 0.020(2) 0.030(2) 0.0053(18) 0.004(2) -0.014(2)
C10 0.046(3) 0.018(2) 0.031(2) 0.0028(18) -0.001(2) 0.003(2)
C11 0.027(2) 0.028(2) 0.024(2) 0.0092(18) -0.0069(17) 0.003(2)
C12 0.025(2) 0.029(3) 0.028(2) 0.0060(18) -0.0110(17) 0.0004(19)
C13 0.019(2) 0.027(2) 0.0167(18) -0.0021(17) -0.0003(16) -0.0099(18)
C14 0.019(2) 0.018(2) 0.0187(18) -0.0029(15) 0.0018(15) -0.0071(17)
C15 0.022(2) 0.030(2) 0.0217(19) -0.0088(17) 0.0054(16) -0.0031(18)
C16 0.026(2) 0.024(2) 0.038(2) -0.0155(18) 0.005(2) 0.003(2)
C17 0.023(2) 0.015(2) 0.041(2) -0.0007(18) -0.0013(18) -0.0008(17)
C18 0.019(2) 0.014(2) 0.024(2) 0.0002(16) 0.0022(16) 0.0004(15)
C19 0.0091(17) 0.0123(18) 0.024(2) -0.0024(15) -0.0007(14) -0.0005(14)
C20 0.021(2) 0.0083(19) 0.0212(19) -0.0025(15) 0.0044(15) 0.0033(16)
C21 0.020(2) 0.015(2) 0.024(2) 0.0031(16) 0.0038(16) -0.0025(16)
C22 0.019(2) 0.027(2) 0.032(2) 0.0037(18) 0.0105(18) -0.0010(18)
C23 0.039(3) 0.025(2) 0.020(2) 0.0031(17) 0.0121(18) -0.0008(19)
C24 0.035(2) 0.023(2) 0.021(2) 0.0011(16) 0.0008(17) 0.0029(19)
C25 0.025(2) 0.016(2) 0.0189(19) 0.0012(16) 0.0010(16) 0.0039(17)
C26 0.017(2) 0.036(3) 0.027(2) 0.0029(18) 0.0036(17) -0.0034(19)
C27 0.043(3) 0.047(3) 0.062(3) 0.003(3) -0.023(3) 0.009(3)
C28 0.039(3) 0.053(3) 0.038(3) -0.005(2) 0.000(2) -0.018(3)
C29 0.023(2) 0.026(2) 0.024(2) 0.0008(17) -0.0017(17) 0.0020(18)
C30 0.024(2) 0.046(3) 0.063(3) -0.016(3) -0.009(2) 0.010(2)
C31 0.036(3) 0.044(3) 0.037(3) -0.004(2) -0.007(2) -0.008(2)
C32 0.060(3) 0.035(3) 0.027(2) -0.004(2) 0.005(2) -0.003(3)
C33 0.037(3) 0.042(3) 0.028(2) 0.0028(19) 0.007(2) -0.007(2)
C34 0.071(4) 0.024(3) 0.073(4) -0.008(3) -0.041(3) 0.006(3)
C35 0.024(2) 0.033(3) 0.049(3) 0.007(2) -0.004(2) -0.0034(19)

loop_
_atom_type_symbol
_atom_type_description
_atom_type_scat_dispersion_real
_atom_type_scat_dispersion_imag
_atom_type_scat_source
C C 0.0033 0.0016 'International Tables Vol C Tables 4.2.6.8 and 6.1.1.4'
H H 0.0000 0.0000 'International Tables Vol C Tables 4.2.6.8 and 6.1.1.4'
Ba Ba -0.3244 2.2819 'International Tables Vol C Tables 4.2.6.8 and 6.1.1.4'
N N 0.0061 0.0033 'International Tables Vol C Tables 4.2.6.8 and 6.1.1.4'
O O 0.0106 0.0060 'International Tables Vol C Tables 4.2.6.8 and 6.1.1.4'
Si Si 0.0817 0.0704 'International Tables Vol C Tables 4.2.6.8 and 6.1.1.4'

loop_
_geom_angle_atom_site_label_1
_geom_angle_atom_site_label_2
_geom_angle_atom_site_label_3
_geom_angle
N4 Ba1 N2 89.56(9)
N4 Ba1 N3 100.49(9)
N2 Ba1 N3 66.95(9)
N4 Ba1 O2 129.98(9)
N2 Ba1 O2 136.28(9)
N3 Ba1 O2 85.60(8)
N4 Ba1 O3 78.59(9)
N2 Ba1 O3 164.82(8)
N3 Ba1 O3 124.22(8)
O2 Ba1 O3 58.46(8)
N4 Ba1 O4 81.20(9)
N2 Ba1 O4 113.10(8)
N3 Ba1 O4 178.31(8)
O2 Ba1 O4 93.38(8)
O3 Ba1 O4 56.07(8)
N4 Ba1 O1 161.32(9)
N2 Ba1 O1 90.84(9)
N3 Ba1 O1 96.84(8)
O2 Ba1 O1 58.12(8)
O3 Ba1 O1 97.36(8)
O4 Ba1 O1 81.47(8)
N4 Ba1 N1 106.13(9)
N2 Ba1 N1 61.49(9)
N3 Ba1 N1 120.75(9)
O2 Ba1 N1 112.88(9)
O3 Ba1 N1 112.52(9)
O4 Ba1 N1 58.44(8)
O1 Ba1 N1 58.25(8)
C1 N1 C11 111.1(3)
C1 N1 C10 110.3(3)
C11 N1 C10 108.6(3)
C1 N1 Ba1 110.0(2)
C11 N1 Ba1 104.0(2)
C10 N1 Ba1 112.6(2)
C13 N2 C12 115.3(3)
C13 N2 Ba1 114.5(2)
C12 N2 Ba1 121.9(2)
C19 N3 C20 116.5(3)
C19 N3 Ba1 121.7(2)
C20 N3 Ba1 121.7(2)
Si1 N4 Si2 128.0(2)
Si1 N4 Ba1 126.02(16)
Si2 N4 Ba1 104.90(14)
C3 O1 C2 112.0(3)
C3 O1 Ba1 119.6(2)
C2 O1 Ba1 121.5(2)
C5 O2 C4 114.9(3)
C5 O2 Ba1 118.6(2)
C4 O2 Ba1 111.9(2)
C7 O3 C6 114.4(3)
C7 O3 Ba1 121.0(2)
C6 O3 Ba1 113.9(2)
C9 O4 C8 113.7(3)
C9 O4 Ba1 109.8(2)
C8 O4 Ba1 108.7(2)
N4 Si1 C33 114.63(18)
N4 Si1 C32 116.05(18)
C33 Si1 C32 105.8(2)
N4 Si1 H1SI 109.9(16)
C33 Si1 H1SI 103.2(17)
C32 Si1 H1SI 106.2(17)
N4 Si2 C35 115.62(18)
N4 Si2 C34 113.87(19)
C35 Si2 C34 108.2(2)
N4 Si2 H2SI 107.4(17)
C35 Si2 H2SI 106.1(17)
C34 Si2 H2SI 104.9(18)
N1 C1 C2 114.0(4)
N1 C1 H1A 108.7
C2 C1 H1A 108.7
N1 C1 H1B 108.7
C2 C1 H1B 108.7
H1A C1 H1B 107.6
O1 C2 C1 108.4(3)
O1 C2 H2A 110.0
C1 C2 H2A 110.0
O1 C2 H2B 110.0
C1 C2 H2B 110.0
H2A C2 H2B 108.4
O1 C3 C4 107.8(3)
O1 C3 H3A 110.2
C4 C3 H3A 110.2
O1 C3 H3B 110.2
C4 C3 H3B 110.2
H3A C3 H3B 108.5
O2 C4 C3 113.2(4)
O2 C4 H4A 108.9
C3 C4 H4A 108.9
O2 C4 H4B 108.9
C3 C4 H4B 108.9
H4A C4 H4B 107.8
O2 C5 C6 107.6(4)
O2 C5 H5A 110.2
C6 C5 H5A 110.2
O2 C5 H5B 110.2
C6 C5 H5B 110.2
H5A C5 H5B 108.5
O3 C6 C5 110.2(4)
O3 C6 H6A 109.6
C5 C6 H6A 109.6
O3 C6 H6B 109.6
C5 C6 H6B 109.6
H6A C6 H6B 108.1
O3 C7 C8 107.8(3)
O3 C7 H7A 110.2
C8 C7 H7A 110.2
O3 C7 H7B 110.2
C8 C7 H7B 110.2
H7A C7 H7B 108.5
O4 C8 C7 106.5(3)
O4 C8 H8A 110.4
C7 C8 H8A 110.4
O4 C8 H8B 110.4
C7 C8 H8B 110.4
H8A C8 H8B 108.6
O4 C9 C10 106.6(3)
O4 C9 H9A 110.4
C10 C9 H9A 110.4
O4 C9 H9B 110.4
C10 C9 H9B 110.4
H9A C9 H9B 108.6
N1 C10 C9 112.2(3)
N1 C10 H10A 109.2
C9 C10 H10A 109.2
N1 C10 H10B 109.2
C9 C10 H10B 109.2
H10A C10 H10B 107.9
N1 C11 C12 115.2(3)
N1 C11 H11A 108.5
C12 C11 H11A 108.5
N1 C11 H11B 108.5
C12 C11 H11B 108.5
H11A C11 H11B 107.5
N2 C12 C11 113.4(3)
N2 C12 H12A 108.9
C11 C12 H12A 108.9
N2 C12 H12B 108.9
C11 C12 H12B 108.9
H12A C12 H12B 107.7
N2 C13 C14 130.1(3)
N2 C13 H13 115.0
C14 C13 H13 115.0
C15 C14 C13 115.0(3)
C15 C14 C19 118.9(3)
C13 C14 C19 125.1(3)
C16 C15 C14 123.9(4)
C16 C15 H15 118.1
C14 C15 H15 118.1
C15 C16 C17 117.2(4)
C15 C16 H16 121.4
C17 C16 H16 121.4
C18 C17 C16 121.1(4)
C18 C17 H17 119.4
C16 C17 H17 119.4
C17 C18 C19 122.7(3)
C17 C18 H18 118.6
C19 C18 H18 118.6
N3 C19 C18 122.9(3)
N3 C19 C14 122.5(3)
C18 C19 C14 114.6(3)
C25 C20 C21 119.4(3)
C25 C20 N3 122.3(3)
C21 C20 N3 118.2(3)
C22 C21 C20 119.2(3)
C22 C21 C26 119.0(3)
C20 C21 C26 121.7(3)
C23 C22 C21 121.3(4)
C23 C22 H22 119.3
C21 C22 H22 119.3
C22 C23 C24 119.7(3)
C22 C23 H23 120.2
C24 C23 H23 120.2
C23 C24 C25 121.4(4)
C23 C24 H24 119.3
C25 C24 H24 119.3
C24 C25 C20 119.0(4)
C24 C25 C29 119.7(3)
C20 C25 C29 121.2(3)
C21 C26 C28 112.6(3)
C21 C26 C27 110.3(3)
C28 C26 C27 110.2(4)
C21 C26 H26 107.9
C28 C26 H26 107.9
C27 C26 H26 107.9
C26 C27 H27A 109.5
C26 C27 H27B 109.5
H27A C27 H27B 109.5
C26 C27 H27C 109.5
H27A C27 H27C 109.5
H27B C27 H27C 109.5
C26 C28 H28A 109.5
C26 C28 H28B 109.5
H28A C28 H28B 109.5
C26 C28 H28C 109.5
H28A C28 H28C 109.5
H28B C28 H28C 109.5
C25 C29 C30 112.0(3)
C25 C29 C31 114.0(3)
C30 C29 C31 109.7(4)
C25 C29 H29 106.9
C30 C29 H29 106.9
C31 C29 H29 106.9
C29 C30 H30A 109.5
C29 C30 H30B 109.5
H30A C30 H30B 109.5
C29 C30 H30C 109.5
H30A C30 H30C 109.5
H30B C30 H30C 109.5
C29 C31 H31A 109.5
C29 C31 H31B 109.5
H31A C31 H31B 109.5
C29 C31 H31C 109.5
H31A C31 H31C 109.5
H31B C31 H31C 109.5
Si1 C32 H32A 109.5
Si1 C32 H32B 109.5
H32A C32 H32B 109.5
Si1 C32 H32C 109.5
H32A C32 H32C 109.5
H32B C32 H32C 109.5
Si1 C33 H33A 109.5
Si1 C33 H33B 109.5
H33A C33 H33B 109.5
Si1 C33 H33C 109.5
H33A C33 H33C 109.5
H33B C33 H33C 109.5
Si2 C34 H34A 109.5
Si2 C34 H34B 109.5
H34A C34 H34B 109.5
Si2 C34 H34C 109.5
H34A C34 H34C 109.5
H34B C34 H34C 109.5
Si2 C35 H35A 109.5
Si2 C35 H35B 109.5
H35A C35 H35B 109.5
Si2 C35 H35C 109.5
H35A C35 H35C 109.5
H35B C35 H35C 109.5

loop_
_geom_bond_atom_site_label_1
_geom_bond_atom_site_label_2
_geom_bond_distance
Ba1 N4 2.704(3)
Ba1 N2 2.746(3)
Ba1 N3 2.756(3)
Ba1 O2 2.849(3)
Ba1 O3 2.906(3)
Ba1 O4 2.928(3)
Ba1 O1 2.934(3)
Ba1 N1 3.025(3)
N1 C1 1.473(5)
N1 C11 1.475(5)
N1 C10 1.481(5)
N2 C13 1.287(5)
N2 C12 1.461(5)
N3 C19 1.347(4)
N3 C20 1.421(4)
N4 Si1 1.662(3)
N4 Si2 1.670(3)
O1 C3 1.423(5)
O1 C2 1.429(5)
O2 C5 1.428(5)
O2 C4 1.429(5)
O3 C7 1.418(5)
O3 C6 1.432(5)
O4 C9 1.424(5)
O4 C8 1.430(5)
Si1 C33 1.875(4)
Si1 C32 1.882(4)
Si1 H1SI 1.41(4)
Si2 C35 1.869(4)
Si2 C34 1.874(5)
Si2 H2SI 1.43(4)
C1 C2 1.510(6)
C1 H1A 0.9900
C1 H1B 0.9900
C2 H2A 0.9900
C2 H2B 0.9900
C3 C4 1.490(6)
C3 H3A 0.9900
C3 H3B 0.9900
C4 H4A 0.9900
C4 H4B 0.9900
C5 C6 1.498(7)
C5 H5A 0.9900
C5 H5B 0.9900
C6 H6A 0.9900
C6 H6B 0.9900
C7 C8 1.495(6)
C7 H7A 0.9900
C7 H7B 0.9900
C8 H8A 0.9900
C8 H8B 0.9900
C9 C10 1.507(6)
C9 H9A 0.9900
C9 H9B 0.9900
C10 H10A 0.9900
C10 H10B 0.9900
C11 C12 1.517(5)
C11 H11A 0.9900
C11 H11B 0.9900
C12 H12A 0.9900
C12 H12B 0.9900
C13 C14 1.444(5)
C13 H13 0.9500
C14 C15 1.403(5)
C14 C19 1.450(5)
C15 C16 1.359(6)
C15 H15 0.9500
C16 C17 1.411(5)
C16 H16 0.9500
C17 C18 1.362(5)
C17 H17 0.9500
C18 C19 1.431(5)
C18 H18 0.9500
C20 C25 1.413(5)
C20 C21 1.415(5)
C21 C22 1.392(5)
C21 C26 1.513(5)
C22 C23 1.374(5)
C22 H22 0.9500
C23 C24 1.383(6)
C23 H23 0.9500
C24 C25 1.392(5)
C24 H24 0.9500
C25 C29 1.518(5)
C26 C28 1.518(6)
C26 C27 1.531(6)
C26 H26 1.0000
C27 H27A 0.9800
C27 H27B 0.9800
C27 H27C 0.9800
C28 H28A 0.9800
C28 H28B 0.9800
C28 H28C 0.9800
C29 C30 1.519(6)
C29 C31 1.523(5)
C29 H29 1.0000
C30 H30A 0.9800
C30 H30B 0.9800
C30 H30C 0.9800
C31 H31A 0.9800
C31 H31B 0.9800
C31 H31C 0.9800
C32 H32A 0.9800
C32 H32B 0.9800
C32 H32C 0.9800
C33 H33A 0.9800
C33 H33B 0.9800
C33 H33C 0.9800
C34 H34A 0.9800
C34 H34B 0.9800
C34 H34C 0.9800
C35 H35A 0.9800
C35 H35B 0.9800
C35 H35C 0.9800

loop_
_geom_torsion_atom_site_label_1
_geom_torsion_atom_site_label_2
_geom_torsion_atom_site_label_3
_geom_torsion_atom_site_label_4
_geom_torsion
Si2 N4 Si1 C33 75.0(3)
Ba1 N4 Si1 C33 -118.9(2)
Si2 N4 Si1 C32 -48.8(3)
Ba1 N4 Si1 C32 117.3(2)
Si1 N4 Si2 C35 -74.2(3)
Ba1 N4 Si2 C35 117.37(18)
Si1 N4 Si2 C34 52.0(3)
Ba1 N4 Si2 C34 -116.4(2)
C11 N1 C1 C2 -167.7(4)
C10 N1 C1 C2 71.7(5)
Ba1 N1 C1 C2 -53.1(4)
C3 O1 C2 C1 172.9(4)
Ba1 O1 C2 C1 -36.5(5)
N1 C1 C2 O1 60.6(5)
C2 O1 C3 C4 179.3(4)
Ba1 O1 C3 C4 28.1(5)
C5 O2 C4 C3 -78.8(5)
Ba1 O2 C4 C3 60.4(4)
O1 C3 C4 O2 -58.7(5)
C4 O2 C5 C6 -177.8(4)
Ba1 O2 C5 C6 46.0(5)
C7 O3 C6 C5 -94.5(5)
Ba1 O3 C6 C5 50.5(5)
O2 C5 C6 O3 -63.5(5)
C6 O3 C7 C8 170.0(4)
Ba1 O3 C7 C8 27.7(5)
C9 O4 C8 C7 -168.4(3)
Ba1 O4 C8 C7 69.0(3)
O3 C7 C8 O4 -64.0(4)
C8 O4 C9 C10 170.1(3)
Ba1 O4 C9 C10 -68.0(3)
C1 N1 C10 C9 -154.8(3)
C11 N1 C10 C9 83.2(4)
Ba1 N1 C10 C9 -31.4(4)
O4 C9 C10 N1 67.9(4)
C1 N1 C11 C12 64.1(4)
C10 N1 C11 C12 -174.4(3)
Ba1 N1 C11 C12 -54.2(4)
C13 N2 C12 C11 131.0(4)
Ba1 N2 C12 C11 -15.7(4)
N1 C11 C12 N2 51.2(5)
C12 N2 C13 C14 168.8(4)
Ba1 N2 C13 C14 -42.0(5)
N2 C13 C14 C15 177.6(4)
N2 C13 C14 C19 -14.0(6)
C13 C14 C15 C16 165.1(4)
C19 C14 C15 C16 -4.1(6)
C14 C15 C16 C17 -5.5(6)
C15 C16 C17 C18 5.6(6)
C16 C17 C18 C19 4.0(6)
C20 N3 C19 C18 22.0(5)
Ba1 N3 C19 C18 -154.8(3)
C20 N3 C19 C14 -156.9(3)
Ba1 N3 C19 C14 26.3(4)
C17 C18 C19 N3 167.9(4)
C17 C18 C19 C14 -13.1(5)
C15 C14 C19 N3 -168.1(3)
C13 C14 C19 N3 23.9(6)
C15 C14 C19 C18 12.8(5)
C13 C14 C19 C18 -155.2(3)
C19 N3 C20 C25 -107.1(4)
Ba1 N3 C20 C25 69.7(4)
C19 N3 C20 C21 77.1(4)
Ba1 N3 C20 C21 -106.1(3)
C25 C20 C21 C22 -0.9(6)
N3 C20 C21 C22 175.1(3)
C25 C20 C21 C26 -177.2(3)
N3 C20 C21 C26 -1.3(5)
C20 C21 C22 C23 0.3(6)
C26 C21 C22 C23 176.7(4)
C21 C22 C23 C24 0.1(6)
C22 C23 C24 C25 0.2(6)
C23 C24 C25 C20 -0.8(6)
C23 C24 C25 C29 179.7(4)
C21 C20 C25 C24 1.1(5)
N3 C20 C25 C24 -174.7(3)
C21 C20 C25 C29 -179.4(4)
N3 C20 C25 C29 4.8(6)
C22 C21 C26 C28 54.4(5)
C20 C21 C26 C28 -129.2(4)
C22 C21 C26 C27 -69.1(5)
C20 C21 C26 C27 107.2(4)
C24 C25 C29 C30 -101.3(4)
C20 C25 C29 C30 79.2(5)
C24 C25 C29 C31 24.0(5)
C20 C25 C29 C31 -155.5(4)
